data_7119913
loop_
_publ_author_name
'Liu, Jian-Jun'
'Guan, Ying-Fang'
'Li, Ling'
'Chen, Yong'
'Dai, Wen-Xin'
'Huang, Chang-Cang'
'Lin, Mei-Jin'

_publ_section_title
;
 Construction of a bicontinuous donor-acceptor hybrid material at the
 molecular level by inserting inorganic nanowires into porous MOFs.
;
_journal_issue 32
_journal_name_full 'Chemical communications (Cambridge, England)'
_journal_page_first 4481
_journal_page_last 4484
_journal_paper_doi 10.1039/c7cc00495h
_journal_volume 53
_journal_year 2017
_chemical_formula_sum 'C14 H12 I N2 O4 Zn0.5'
_chemical_formula_weight 431.84
_chemical_name_systematic
; 
 ? 
;
_space_group_IT_number 13
_symmetry_cell_setting monoclinic
_symmetry_space_group_name_Hall '-P 2yac'
_symmetry_space_group_name_H-M 'P 1 2/n 1'
_atom_sites_solution_hydrogens geom
_atom_sites_solution_primary direct
_atom_sites_solution_secondary difmap
_audit_creation_method SHELXL-97
_audit_update_record
;
2016-11-18 deposited with the CCDC.
2017-03-28 downloaded from the CCDC.
;
_cell_angle_alpha 90.00
_cell_angle_beta 91.165(6)
_cell_angle_gamma 90.00
_cell_formula_units_Z 4
_cell_length_a 18.7223(11)
_cell_length_b 5.7758(4)
_cell_length_c 20.8283(14)
_cell_measurement_reflns_used 5930
_cell_measurement_temperature 153(2)
_cell_measurement_theta_max 27.5180
_cell_measurement_theta_min 2.9320
_cell_volume 2251.8(3)
_computing_cell_refinement 'CrystalClear (Rigaku Inc., 2007)'
_computing_data_collection 'CrystalClear (Rigaku Inc., 2007)'
_computing_data_reduction 'CrystalClear (Rigaku Inc., 2007)'
_computing_structure_refinement 'SHELXL-97 (Sheldrick, 1997)'
_computing_structure_solution 'SHELXS-97 (Sheldrick, 1990)'
_diffrn_ambient_temperature 153(2)
_diffrn_measured_fraction_theta_full 0.997
_diffrn_measured_fraction_theta_max 0.997
_diffrn_measurement_device_type 'Saturn724 (2x2 bin mode)'
_diffrn_radiation_monochromator graphite
_diffrn_radiation_source 'fine-focus sealed tube'
_diffrn_radiation_type MoK\a
_diffrn_radiation_wavelength 0.71073
_diffrn_reflns_av_R_equivalents 0.0422
_diffrn_reflns_av_sigmaI/netI 0.0447
_diffrn_reflns_limit_h_max 22
_diffrn_reflns_limit_h_min -16
_diffrn_reflns_limit_k_max 6
_diffrn_reflns_limit_k_min -6
_diffrn_reflns_limit_l_max 24
_diffrn_reflns_limit_l_min -24
_diffrn_reflns_number 14848
_diffrn_reflns_theta_full 24.71
_diffrn_reflns_theta_max 24.71
_diffrn_reflns_theta_min 1.96
_exptl_absorpt_coefficient_mu 1.954
_exptl_absorpt_correction_T_max 1.00000
_exptl_absorpt_correction_T_min 0.97063
_exptl_absorpt_correction_type multi-scan
_exptl_absorpt_process_details 'CrystalClear (Rigaku Inc., 2007)'
_exptl_crystal_colour reddish
_exptl_crystal_density_diffrn 1.274
_exptl_crystal_density_method 'not measured'
_exptl_crystal_description needlelike
_exptl_crystal_F_000 840
_exptl_crystal_size_max 0.38
_exptl_crystal_size_mid 0.15
_exptl_crystal_size_min 0.14
_refine_diff_density_max 2.685
_refine_diff_density_min -1.068
_refine_diff_density_rms 0.284
_refine_ls_extinction_method none
_refine_ls_goodness_of_fit_ref 1.187
_refine_ls_hydrogen_treatment mixed
_refine_ls_matrix_type full
_refine_ls_number_parameters 222
_refine_ls_number_reflns 3825
_refine_ls_number_restraints 0
_refine_ls_restrained_S_all 1.187
_refine_ls_R_factor_all 0.1455
_refine_ls_R_factor_gt 0.1313
_refine_ls_shift/su_max 0.041
_refine_ls_shift/su_mean 0.007
_refine_ls_structure_factor_coef Fsqd
_refine_ls_weighting_details 'calc w=1/[\s^2^(Fo^2^)+(0.4000P)^2^+0.0000P] where P=(Fo^2^+2Fc^2^)/3'
_refine_ls_weighting_scheme calc
_refine_ls_wR_factor_gt 0.4515
_refine_ls_wR_factor_ref 0.4748
_reflns_number_gt 3152
_reflns_number_total 3825
_reflns_threshold_expression >2sigma(I)
_cod_data_source_file c7cc00495h2.cif
_cod_data_source_block 1113
_cod_depositor_comments
;
The following automatic conversions were performed:

'_symmetry_cell_setting' value 'Monoclinic' changed to 'monoclinic'
according to
/home/data/users/saulius/crontab/automatic-downloads/rss-feeds/RSC/lib/dictionaries/cif_core.dic
dictionary named 'cif_core.dic' version 2.4.2 from 2011-04-26.

Automatic conversion script
Id: cif_fix_values 4973 2017-02-22 13:04:09Z antanas 

 Adding full bibliography for 7119912--7119913.cif.
;
_cod_original_sg_symbol_H-M P2/n
_cod_original_formula_sum 'C14 H12 I N2 O4 Zn0.50'
_cod_database_code 7119913

loop_
_symmetry_equiv_pos_as_xyz
'x, y, z'
'-x+1/2, y, -z+1/2'
'-x, -y, -z'
'x-1/2, -y, z-1/2'

loop_
_atom_site_label
_atom_site_type_symbol
_atom_site_fract_x
_atom_site_fract_y
_atom_site_fract_z
_atom_site_U_iso_or_equiv
_atom_site_adp_type
_atom_site_occupancy
_atom_site_symmetry_multiplicity
_atom_site_calc_flag
_atom_site_refinement_flags
Zn1 Zn 0.7500 0.7326(2) 0.2500 0.0282(7) Uani 1 2 d S
I1A I 0.26207(8) 0.3088(3) 0.03968(8) 0.0809(8) Uani 0.67 1 d P
I1B I 0.3305(4) 0.7076(13) 0.0684(4) 0.0522(18) Uani 0.10 1 d P
I1C I 0.4293(3) 0.7635(10) 0.2270(3) 0.0507(14) Uani 0.13 1 d P
I1D I 0.4955(5) 1.025(2) 0.3612(5) 0.088(3) Uani 0.10 1 d P
O1 O 0.7581(3) 0.9523(11) 0.3213(3) 0.0397(16) Uani 1 1 d .
O2 O 0.6413(3) 0.9780(12) 0.3376(3) 0.0441(17) Uani 1 1 d .
O3 O 0.6687(3) 0.5197(11) 0.2589(3) 0.0375(15) Uani 1 1 d .
O4 O 0.6575(4) 0.5117(12) 0.1527(3) 0.0415(16) Uani 1 1 d .
N1 N 0.6566(5) 1.2823(15) 0.4340(4) 0.043(2) Uani 1 1 d .
N2 N 0.5539(5) 0.1896(17) 0.1523(5) 0.050(2) Uani 1 1 d .
C1 C 0.7035(5) 1.0277(15) 0.3501(4) 0.0320(19) Uani 1 1 d .
C2 C 0.7217(6) 1.1897(19) 0.4053(5) 0.044(2) Uani 1 1 d .
H2A H 0.7499 1.1052 0.4385 0.052 Uiso 1 1 calc R
H2B H 0.7512 1.3193 0.3896 0.052 Uiso 1 1 calc R
C3 C 0.6246(6) 1.4631(19) 0.4075(5) 0.049(3) Uani 1 1 d .
H3 H 0.6441 1.5316 0.3703 0.059 Uiso 1 1 calc R
C4 C 0.5628(7) 1.5552(19) 0.4333(5) 0.054(3) Uani 1 1 d .
H4 H 0.5403 1.6864 0.4142 0.065 Uiso 1 1 calc R
C5 C 0.5345(5) 1.4531(17) 0.4871(4) 0.041(2) Uani 1 1 d .
C6 C 0.5695(8) 1.263(2) 0.5129(5) 0.054(3) Uani 1 1 d .
H6 H 0.5506 1.1882 0.5494 0.065 Uiso 1 1 calc R
C7 C 0.6299(7) 1.1838(19) 0.4872(5) 0.048(3) Uani 1 1 d .
H7 H 0.6541 1.0567 0.5067 0.057 Uiso 1 1 calc R
C8 C 0.6402(5) 0.4478(15) 0.2070(4) 0.0329(19) Uani 1 1 d .
C9 C 0.5799(6) 0.272(2) 0.2161(5) 0.044(3) Uani 1 1 d .
H9A H 0.5976 0.1399 0.2420 0.052 Uiso 1 1 calc R
H9B H 0.5402 0.3461 0.2393 0.052 Uiso 1 1 calc R
C10 C 0.5013(8) 0.302(3) 0.1219(8) 0.079(5) Uani 1 1 d .
H10 H 0.4798 0.4322 0.1415 0.095 Uiso 1 1 calc R
C11 C 0.4782(9) 0.231(3) 0.0631(8) 0.084(5) Uani 1 1 d .
H11 H 0.4403 0.3115 0.0417 0.101 Uiso 1 1 calc R
C12 C 0.5100(6) 0.0415(19) 0.0338(5) 0.051(3) Uani 1 1 d .
C13 C 0.5657(5) -0.0690(19) 0.0669(5) 0.044(2) Uani 1 1 d .
H13 H 0.5907 -0.1931 0.0476 0.053 Uiso 1 1 calc R
C14 C 0.5841(5) 0.0044(18) 0.1280(5) 0.047(2) Uani 1 1 d .
H14 H 0.6187 -0.0791 0.1527 0.056 Uiso 1 1 calc R

loop_
_atom_site_aniso_label
_atom_site_aniso_U_11
_atom_site_aniso_U_22
_atom_site_aniso_U_33
_atom_site_aniso_U_23
_atom_site_aniso_U_13
_atom_site_aniso_U_12
Zn1 0.0315(10) 0.0269(10) 0.0265(9) 0.000 0.0054(6) 0.000
I1A 0.0769(12) 0.0649(12) 0.1001(14) -0.0127(8) -0.0158(9) 0.0060(7)
I1B 0.054(4) 0.055(4) 0.047(4) -0.006(3) -0.002(3) 0.020(3)
I1C 0.048(3) 0.053(3) 0.052(3) -0.004(2) 0.001(2) -0.014(2)
I1D 0.064(5) 0.098(8) 0.104(7) 0.032(7) 0.023(5) -0.004(5)
O1 0.033(3) 0.041(4) 0.045(3) -0.008(3) 0.003(3) 0.005(3)
O2 0.041(4) 0.042(4) 0.050(4) -0.009(3) 0.008(3) 0.002(3)
O3 0.041(3) 0.034(3) 0.037(3) 0.001(3) 0.001(3) -0.011(3)
O4 0.052(4) 0.038(4) 0.035(3) 0.002(3) 0.005(3) -0.001(3)
N1 0.056(5) 0.038(5) 0.037(4) -0.010(4) 0.017(4) -0.006(4)
N2 0.047(5) 0.054(6) 0.048(5) 0.001(4) -0.007(4) -0.013(4)
C1 0.046(5) 0.024(4) 0.026(4) -0.004(3) 0.013(4) 0.000(4)
C2 0.046(6) 0.046(6) 0.040(5) -0.018(4) 0.011(4) -0.007(4)
C3 0.063(6) 0.044(6) 0.043(5) 0.002(5) 0.021(5) 0.002(5)
C4 0.080(8) 0.035(6) 0.049(6) -0.001(5) 0.033(5) 0.001(5)
C5 0.054(6) 0.033(5) 0.036(5) -0.005(4) 0.021(4) 0.003(4)
C6 0.076(9) 0.058(7) 0.029(5) 0.006(4) 0.018(5) -0.008(6)
C7 0.065(7) 0.041(6) 0.037(5) 0.003(4) 0.017(5) -0.005(5)
C8 0.037(4) 0.029(5) 0.033(4) -0.003(4) 0.005(4) 0.005(4)
C9 0.039(6) 0.059(7) 0.032(5) -0.001(4) -0.002(4) -0.012(4)
C10 0.070(9) 0.080(10) 0.085(10) -0.022(8) -0.036(8) 0.035(7)
C11 0.090(11) 0.076(10) 0.084(10) -0.033(8) -0.051(9) 0.020(8)
C12 0.050(6) 0.040(6) 0.061(7) -0.002(5) -0.023(5) -0.003(5)
C13 0.047(5) 0.040(5) 0.044(5) 0.002(4) -0.005(4) -0.004(4)
C14 0.042(5) 0.041(6) 0.056(6) 0.001(5) -0.016(4) 0.001(4)

loop_
_atom_type_symbol
_atom_type_description
_atom_type_scat_dispersion_real
_atom_type_scat_dispersion_imag
_atom_type_scat_source
C C 0.0033 0.0016 'International Tables Vol C Tables 4.2.6.8 and 6.1.1.4'
H H 0.0000 0.0000 'International Tables Vol C Tables 4.2.6.8 and 6.1.1.4'
N N 0.0061 0.0033 'International Tables Vol C Tables 4.2.6.8 and 6.1.1.4'
O O 0.0106 0.0060 'International Tables Vol C Tables 4.2.6.8 and 6.1.1.4'
I I -0.4742 1.8119 'International Tables Vol C Tables 4.2.6.8 and 6.1.1.4'
Zn Zn 0.2839 1.4301 'International Tables Vol C Tables 4.2.6.8 and 6.1.1.4'

loop_
_geom_angle_atom_site_label_1
_geom_angle_atom_site_label_2
_geom_angle_atom_site_label_3
_geom_angle
_geom_angle_site_symmetry_1
_geom_angle_site_symmetry_3
O1 Zn1 O1 99.2(4) . 2_655
O1 Zn1 O3 112.4(3) . .
O1 Zn1 O3 115.4(3) 2_655 .
O1 Zn1 O3 115.4(3) . 2_655
O1 Zn1 O3 112.4(3) 2_655 2_655
O3 Zn1 O3 102.7(4) . 2_655
C1 O1 Zn1 121.9(6) . .
C8 O3 Zn1 116.0(5) . .
C3 N1 C7 120.2(9) . .
C3 N1 C2 119.5(9) . .
C7 N1 C2 120.2(10) . .
C14 N2 C10 122.3(11) . .
C14 N2 C9 118.1(10) . .
C10 N2 C9 119.7(11) . .
O2 C1 O1 126.2(8) . .
O2 C1 C2 120.3(8) . .
O1 C1 C2 113.5(8) . .
N1 C2 C1 111.0(8) . .
N1 C2 H2A 109.5 . .
C1 C2 H2A 109.4 . .
N1 C2 H2B 109.4 . .
C1 C2 H2B 109.4 . .
H2A C2 H2B 108.0 . .
N1 C3 C4 121.0(10) . .
N1 C3 H3 119.5 . .
C4 C3 H3 119.5 . .
C5 C4 C3 119.1(11) . .
C5 C4 H4 120.5 . .
C3 C4 H4 120.5 . .
C6 C5 C4 117.9(10) . .
C6 C5 C5 123.4(11) . 3_686
C4 C5 C5 118.7(12) . 3_686
C7 C6 C5 121.0(10) . .
C7 C6 H6 119.5 . .
C5 C6 H6 119.5 . .
C6 C7 N1 120.7(11) . .
C6 C7 H7 119.6 . .
N1 C7 H7 119.6 . .
O4 C8 O3 124.6(8) . .
O4 C8 C9 121.2(8) . .
O3 C8 C9 114.2(8) . .
N2 C9 C8 109.3(8) . .
N2 C9 H9A 109.8 . .
C8 C9 H9A 109.8 . .
N2 C9 H9B 109.8 . .
C8 C9 H9B 109.8 . .
H9A C9 H9B 108.3 . .
N2 C10 C11 120.3(13) . .
N2 C10 H10 119.8 . .
C11 C10 H10 119.8 . .
C10 C11 C12 120.0(13) . .
C10 C11 H11 120.0 . .
C12 C11 H11 120.0 . .
C13 C12 C11 117.8(11) . .
C13 C12 C12 118.6(13) . 3_655
C11 C12 C12 123.5(13) . 3_655
C14 C13 C12 119.1(11) . .
C14 C13 H13 120.4 . .
C12 C13 H13 120.5 . .
N2 C14 C13 120.2(10) . .
N2 C14 H14 119.9 . .
C13 C14 H14 119.9 . .

loop_
_geom_bond_atom_site_label_1
_geom_bond_atom_site_label_2
_geom_bond_distance
_geom_bond_site_symmetry_2
Zn1 O1 1.957(6) .
Zn1 O1 1.957(6) 2_655
Zn1 O3 1.969(6) .
Zn1 O3 1.969(6) 2_655
I1A I1B 2.697(8) .
O1 C1 1.272(10) .
O2 C1 1.223(11) .
O3 C8 1.266(11) .
O4 C8 1.239(11) .
N1 C3 1.318(14) .
N1 C7 1.352(13) .
N1 C2 1.468(13) .
N2 C14 1.315(14) .
N2 C10 1.330(17) .
N2 C9 1.486(13) .
C1 C2 1.517(12) .
C2 H2A 0.9900 .
C2 H2B 0.9900 .
C3 C4 1.392(15) .
C3 H3 0.9500 .
C4 C5 1.381(14) .
C4 H4 0.9500 .
C5 C6 1.380(17) .
C5 C5 1.509(18) 3_686
C6 C7 1.341(18) .
C6 H6 0.9500 .
C7 H7 0.9500 .
C8 C9 1.531(14) .
C9 H9A 0.9900 .
C9 H9B 0.9900 .
C10 C11 1.35(2) .
C10 H10 0.9500 .
C11 C12 1.394(19) .
C11 H11 0.9500 .
C12 C13 1.394(15) .
C12 C12 1.53(2) 3_655
C13 C14 1.379(15) .
C13 H13 0.9500 .
C14 H14 0.9500 .

loop_
_geom_torsion_atom_site_label_1
_geom_torsion_atom_site_label_2
_geom_torsion_atom_site_label_3
_geom_torsion_atom_site_label_4
_geom_torsion
_geom_torsion_site_symmetry_1
_geom_torsion_site_symmetry_4
O1 Zn1 O1 C1 90.0(7) 2_655 .
O3 Zn1 O1 C1 -32.4(7) . .
O3 Zn1 O1 C1 -149.7(6) 2_655 .
O1 Zn1 O3 C8 149.8(6) . .
O1 Zn1 O3 C8 37.1(7) 2_655 .
O3 Zn1 O3 C8 -85.6(6) 2_655 .
Zn1 O1 C1 O2 -0.7(13) . .
Zn1 O1 C1 C2 178.0(6) . .
C3 N1 C2 C1 -83.2(11) . .
C7 N1 C2 C1 97.3(12) . .
O2 C1 C2 N1 -4.8(13) . .
O1 C1 C2 N1 176.4(8) . .
C7 N1 C3 C4 -0.5(16) . .
C2 N1 C3 C4 179.9(10) . .
N1 C3 C4 C5 -0.6(18) . .
C3 C4 C5 C6 0.2(17) . .
C3 C4 C5 C5 -177.1(12) . 3_686
C4 C5 C6 C7 1.3(18) . .
C5 C5 C6 C7 178.4(12) 3_686 .
C5 C6 C7 N1 -2.4(19) . .
C3 N1 C7 C6 2.0(16) . .
C2 N1 C7 C6 -178.4(11) . .
Zn1 O3 C8 O4 -4.0(12) . .
Zn1 O3 C8 C9 176.8(7) . .
C14 N2 C9 C8 90.8(11) . .
C10 N2 C9 C8 -89.7(14) . .
O4 C8 C9 N2 4.4(13) . .
O3 C8 C9 N2 -176.4(8) . .
C14 N2 C10 C11 -2(3) . .
C9 N2 C10 C11 178.5(15) . .
N2 C10 C11 C12 -1(3) . .
C10 C11 C12 C13 0(2) . .
C10 C11 C12 C12 -176.6(17) . 3_655
C11 C12 C13 C14 3.8(18) . .
C12 C12 C13 C14 -179.9(11) 3_655 .
C10 N2 C14 C13 5.4(18) . .
C9 N2 C14 C13 -175.0(10) . .
C12 C13 C14 N2 -6.3(16) . .
